data_4078432
loop_
_publ_author_name
'Tanaka, Ryo'
'Viehmann, Philipp'
'Hecht, Stefan'

_publ_section_title
;
 Bis(phenoxy-azo)titanium(IV) Complexes: Synthesis, Structure, and
 Catalytic Activity in Styrene Polymerization
;
_journal_issue 11
_journal_name_full Organometallics
_journal_page_first 4216
_journal_paper_doi 10.1021/om3001636
_journal_volume 31
_journal_year 2012
_chemical_formula_moiety 'C40 H46 Cl2 F4 N4 O2 Ti, C H2 Cl2'
_chemical_formula_sum 'C41 H48 Cl4 F4 N4 O2 Ti'
_chemical_formula_weight 894.53
_chemical_name_systematic
; 
 ? 
;
_space_group_IT_number 14
_symmetry_cell_setting monoclinic
_symmetry_Int_Tables_number 14
_symmetry_space_group_name_Hall '-P 2ybc'
_symmetry_space_group_name_H-M 'P 1 21/c 1'
_atom_sites_solution_hydrogens geom
_atom_sites_solution_primary direct
_atom_sites_solution_secondary difmap
_audit_creation_method SHELXL-97
_cell_angle_alpha 90.00
_cell_angle_beta 97.611(3)
_cell_angle_gamma 90.00
_cell_formula_units_Z 4
_cell_length_a 14.5556(6)
_cell_length_b 25.3682(10)
_cell_length_c 11.6943(5)
_cell_measurement_reflns_used 21468
_cell_measurement_temperature 100(2)
_cell_measurement_theta_max 29.56
_cell_measurement_theta_min 2.25
_cell_volume 4280.1(3)
_computing_cell_refinement 'STOE X-AREA'
_computing_data_collection 'STOE X-AREA'
_computing_data_reduction 'STOE X-RED'
_computing_structure_refinement 'SHELXL-97 (Sheldrick, 1997)'
_computing_structure_solution 'SHELXS-97 (Sheldrick, 1990)'
_diffrn_ambient_temperature 100(2)
_diffrn_detector 'image plate (34 cm diameter)'
_diffrn_detector_area_resol_mean 6.67
_diffrn_detector_type STOE
_diffrn_measured_fraction_theta_full 0.991
_diffrn_measured_fraction_theta_max 0.991
_diffrn_measurement_details ' 242 frames, detector distance = 100 mm'
_diffrn_measurement_device '2-circle goniometer'
_diffrn_measurement_device_type 'STOE IPDS 2T'
_diffrn_measurement_method 'rotation method'
_diffrn_radiation_collimation '0.5 mm diameter, monocapillary'
_diffrn_radiation_monochromator 'plane graphite'
_diffrn_radiation_polarisn_norm 0
_diffrn_radiation_type 'Mo K\a'
_diffrn_radiation_wavelength 0.71073
_diffrn_reflns_av_R_equivalents 0.0759
_diffrn_reflns_av_unetI/netI 0.1559
_diffrn_reflns_limit_h_max 19
_diffrn_reflns_limit_h_min -19
_diffrn_reflns_limit_k_max 33
_diffrn_reflns_limit_k_min -33
_diffrn_reflns_limit_l_max 15
_diffrn_reflns_limit_l_min -10
_diffrn_reflns_number 30728
_diffrn_reflns_theta_full 28.50
_diffrn_reflns_theta_max 28.50
_diffrn_reflns_theta_min 2.10
_diffrn_source 'sealed X-ray tube, 12 x 0.4 mm long-fine focus'
_diffrn_source_current 45
_diffrn_source_power 2.25
_diffrn_source_voltage 50
_exptl_absorpt_coefficient_mu 0.507
_exptl_absorpt_correction_T_max 0.9673
_exptl_absorpt_correction_T_min 0.8977
_exptl_absorpt_correction_type numerical
_exptl_absorpt_process_details 'STOE X-RED'
_exptl_crystal_colour red
_exptl_crystal_density_diffrn 1.388
_exptl_crystal_density_method 'not measured'
_exptl_crystal_description plate
_exptl_crystal_F_000 1856
_exptl_crystal_size_max 0.180
_exptl_crystal_size_mid 0.153
_exptl_crystal_size_min 0.120
_refine_diff_density_max 0.654
_refine_diff_density_min -0.733
_refine_diff_density_rms 0.064
_refine_ls_extinction_coef 0.00135(14)
_refine_ls_extinction_expression Fc^*^=kFc[1+0.001xFc^2^\l^3^/sin(2\q)]^-1/4^
_refine_ls_extinction_method SHELXL
_refine_ls_goodness_of_fit_ref 0.806
_refine_ls_hydrogen_treatment constr
_refine_ls_matrix_type full
_refine_ls_number_parameters 551
_refine_ls_number_reflns 10762
_refine_ls_number_restraints 96
_refine_ls_restrained_S_all 0.817
_refine_ls_R_factor_all 0.1113
_refine_ls_R_factor_gt 0.0480
_refine_ls_shift/su_max 0.001
_refine_ls_shift/su_mean 0.000
_refine_ls_structure_factor_coef Fsqd
_refine_ls_weighting_details 'calc w=1/[\s^2^(Fo^2^)+(0.0292P)^2^+0.0000P] where P=(Fo^2^+2Fc^2^)/3'
_refine_ls_weighting_scheme calc
_refine_ls_wR_factor_gt 0.0778
_refine_ls_wR_factor_ref 0.0903
_reflns_d_resolution_high 0.745
_reflns_d_resolution_low 9.684
_reflns_limit_h_max 19
_reflns_limit_h_min -19
_reflns_limit_k_max 33
_reflns_limit_k_min 0
_reflns_limit_l_max 15
_reflns_limit_l_min 0
_reflns_number_gt 5841
_reflns_number_total 10762
_reflns_threshold_expression >2sigma(I)
_cod_data_source_file om3001636_si_001.cif
_cod_data_source_block c:tryta056
_cod_original_sg_symbol_H-M 'P 21/c'
_cod_database_code 4078432

loop_
_symmetry_equiv_pos_as_xyz
'x, y, z'
'-x, y+1/2, -z+1/2'
'-x, -y, -z'
'x, -y-1/2, z-1/2'

loop_
_atom_site_label
_atom_site_type_symbol
_atom_site_fract_x
_atom_site_fract_y
_atom_site_fract_z
_atom_site_U_iso_or_equiv
_atom_site_adp_type
_atom_site_occupancy
_atom_site_symmetry_multiplicity
_atom_site_calc_flag
_atom_site_refinement_flags
_atom_site_disorder_assembly
_atom_site_disorder_group
Ti1 Ti 0.64185(3) 0.06102(2) 0.73493(4) 0.01499(11) Uani 1 1 d . A .
Cl1 Cl 0.68048(6) 0.10233(3) 0.90814(6) 0.02602(17) Uani 1 1 d . . .
Cl2 Cl 0.48508(5) 0.05870(3) 0.70237(5) 0.01975(14) Uani 1 1 d . . .
F1 F 0.52154(13) 0.12931(7) 0.28487(13) 0.0274(4) Uani 1 1 d . . .
F2 F 0.80018(12) 0.04273(7) 0.24395(14) 0.0276(4) Uani 1 1 d . . .
O1 O 0.65361(13) -0.00509(7) 0.80222(15) 0.0162(4) Uani 1 1 d . . .
O2 O 0.64605(13) 0.12276(7) 0.65164(15) 0.0148(4) Uani 1 1 d . . .
N1 N 0.65300(15) 0.01031(9) 0.57971(18) 0.0148(5) Uani 1 1 d . . .
N2 N 0.67662(16) -0.03798(9) 0.57440(18) 0.0163(5) Uani 1 1 d . . .
N3 N 0.79364(16) 0.06247(10) 0.70312(19) 0.0211(5) Uani 1 1 d . . .
N4 N 0.83366(16) 0.09277(9) 0.63854(19) 0.0187(5) Uani 1 1 d . A .
C1 C 0.67092(18) -0.05533(11) 0.7833(2) 0.0152(5) Uani 1 1 d . . .
C2 C 0.68594(19) -0.07061(10) 0.6709(2) 0.0153(5) Uani 1 1 d . . .
C3 C 0.71274(19) -0.12235(11) 0.6486(2) 0.0159(5) Uani 1 1 d . . .
H3 H 0.7222 -0.1321 0.5726 0.019 Uiso 1 1 calc R . .
C4 C 0.72532(18) -0.15885(10) 0.7354(2) 0.0146(5) Uani 1 1 d . . .
C5 C 0.70448(18) -0.14338(11) 0.8448(2) 0.0150(5) Uani 1 1 d . . .
H5 H 0.7106 -0.1691 0.9044 0.018 Uiso 1 1 calc R . .
C6 C 0.67578(18) -0.09334(10) 0.8716(2) 0.0143(5) Uani 1 1 d . . .
C7 C 0.76261(19) -0.21458(11) 0.7211(2) 0.0163(5) Uani 1 1 d . . .
C8 C 0.7775(2) -0.22563(12) 0.5958(2) 0.0203(6) Uani 1 1 d . . .
H8A H 0.8007 -0.2616 0.5897 0.030 Uiso 1 1 calc R . .
H8B H 0.8227 -0.2006 0.5723 0.030 Uiso 1 1 calc R . .
H8C H 0.7185 -0.2217 0.5453 0.030 Uiso 1 1 calc R . .
C9 C 0.8560(2) -0.21971(12) 0.7979(2) 0.0242(6) Uani 1 1 d . . .
H9A H 0.8472 -0.2144 0.8787 0.036 Uiso 1 1 calc R . .
H9B H 0.8990 -0.1931 0.7755 0.036 Uiso 1 1 calc R . .
H9C H 0.8817 -0.2549 0.7885 0.036 Uiso 1 1 calc R . .
C10 C 0.6947(2) -0.25566(11) 0.7561(3) 0.0233(6) Uani 1 1 d . . .
H10A H 0.6826 -0.2487 0.8352 0.035 Uiso 1 1 calc R . .
H10B H 0.7215 -0.2909 0.7519 0.035 Uiso 1 1 calc R . .
H10C H 0.6364 -0.2536 0.7036 0.035 Uiso 1 1 calc R . .
C11 C 0.6449(2) -0.08067(11) 0.9894(2) 0.0170(6) Uani 1 1 d . . .
C12 C 0.6991(2) -0.03397(12) 1.0497(2) 0.0263(7) Uani 1 1 d . . .
H12A H 0.6810 -0.0291 1.1268 0.039 Uiso 1 1 calc R . .
H12B H 0.6850 -0.0019 1.0042 0.039 Uiso 1 1 calc R . .
H12C H 0.7657 -0.0412 1.0565 0.039 Uiso 1 1 calc R . .
C13 C 0.6593(2) -0.12748(11) 1.0716(2) 0.0206(6) Uani 1 1 d . . .
H13A H 0.6387 -0.1181 1.1454 0.031 Uiso 1 1 calc R . .
H13B H 0.7252 -0.1368 1.0842 0.031 Uiso 1 1 calc R . .
H13C H 0.6232 -0.1576 1.0380 0.031 Uiso 1 1 calc R . .
C14 C 0.5413(2) -0.06752(12) 0.9692(2) 0.0211(6) Uani 1 1 d . . .
H14A H 0.5065 -0.0983 0.9366 0.032 Uiso 1 1 calc R . .
H14B H 0.5307 -0.0378 0.9154 0.032 Uiso 1 1 calc R . .
H14C H 0.5202 -0.0580 1.0427 0.032 Uiso 1 1 calc R . .
C15 C 0.65371(19) 0.03542(11) 0.4684(2) 0.0156(5) Uani 1 1 d . . .
C16 C 0.5839(2) 0.07059(10) 0.4289(2) 0.0169(6) Uani 1 1 d . . .
H16 H 0.5340 0.0775 0.4715 0.020 Uiso 1 1 calc R . .
C17 C 0.5900(2) 0.09527(11) 0.3245(2) 0.0199(6) Uani 1 1 d . . .
C18 C 0.6607(2) 0.08687(11) 0.2605(2) 0.0213(6) Uani 1 1 d . . .
H18 H 0.6631 0.1046 0.1893 0.026 Uiso 1 1 calc R . .
C19 C 0.72801(19) 0.05170(11) 0.3037(2) 0.0195(6) Uani 1 1 d . . .
C20 C 0.72633(19) 0.02490(11) 0.4061(2) 0.0184(6) Uani 1 1 d . . .
H20 H 0.7732 0.0001 0.4330 0.022 Uiso 1 1 calc R . .
C21 C 0.70138(18) 0.15538(10) 0.6045(2) 0.0125(5) Uani 1 1 d . A .
C22 C 0.79162(19) 0.13861(11) 0.5922(2) 0.0148(5) Uani 1 1 d . . .
C23 C 0.85082(19) 0.17103(11) 0.5375(2) 0.0160(5) Uani 1 1 d . A .
H23 H 0.9107 0.1586 0.5268 0.019 Uiso 1 1 calc R . .
C24 C 0.82331(18) 0.22024(11) 0.4994(2) 0.0153(5) Uani 1 1 d . . .
C25 C 0.73376(19) 0.23711(11) 0.5177(2) 0.0154(5) Uani 1 1 d . A .
H25 H 0.7149 0.2715 0.4926 0.018 Uiso 1 1 calc R . .
C26 C 0.67196(18) 0.20691(10) 0.5695(2) 0.0125(5) Uani 1 1 d . . .
C27 C 0.88736(19) 0.25836(12) 0.4459(2) 0.0197(6) Uani 1 1 d . A .
C28 C 0.9063(2) 0.30655(12) 0.5243(3) 0.0275(7) Uani 1 1 d . . .
H28A H 0.9341 0.2951 0.6012 0.041 Uiso 1 1 calc R A .
H28B H 0.8479 0.3250 0.5301 0.041 Uiso 1 1 calc R . .
H28C H 0.9490 0.3304 0.4917 0.041 Uiso 1 1 calc R . .
C29 C 0.9793(2) 0.23251(13) 0.4296(3) 0.0264(7) Uani 1 1 d . . .
H29A H 1.0176 0.2577 0.3935 0.040 Uiso 1 1 calc R A .
H29B H 0.9676 0.2014 0.3801 0.040 Uiso 1 1 calc R . .
H29C H 1.0117 0.2218 0.5049 0.040 Uiso 1 1 calc R . .
C30 C 0.8399(2) 0.27636(14) 0.3275(2) 0.0296(7) Uani 1 1 d . . .
H30A H 0.8816 0.2998 0.2921 0.044 Uiso 1 1 calc R A .
H30B H 0.7827 0.2953 0.3369 0.044 Uiso 1 1 calc R . .
H30C H 0.8252 0.2455 0.2780 0.044 Uiso 1 1 calc R . .
C31 C 0.57841(18) 0.22861(10) 0.5951(2) 0.0141(5) Uani 1 1 d . A .
C32 C 0.5776(2) 0.22921(12) 0.7269(2) 0.0198(6) Uani 1 1 d . . .
H32A H 0.6277 0.2519 0.7631 0.030 Uiso 1 1 calc R A .
H32B H 0.5866 0.1933 0.7572 0.030 Uiso 1 1 calc R . .
H32C H 0.5179 0.2428 0.7442 0.030 Uiso 1 1 calc R . .
C33 C 0.5636(2) 0.28532(11) 0.5539(2) 0.0223(6) Uani 1 1 d . . .
H33A H 0.6149 0.3073 0.5898 0.034 Uiso 1 1 calc R A .
H33B H 0.5051 0.2986 0.5754 0.034 Uiso 1 1 calc R . .
H33C H 0.5615 0.2866 0.4698 0.034 Uiso 1 1 calc R . .
C34 C 0.4974(2) 0.19527(12) 0.5370(2) 0.0211(6) Uani 1 1 d . . .
H34A H 0.4387 0.2120 0.5487 0.032 Uiso 1 1 calc R A .
H34B H 0.5005 0.1599 0.5711 0.032 Uiso 1 1 calc R . .
H34C H 0.5013 0.1926 0.4542 0.032 Uiso 1 1 calc R . .
C35 C 0.8589(7) 0.0166(4) 0.7241(6) 0.0147(12) Uani 0.50 1 d PU A 1
C36 C 0.9085(6) -0.0050(4) 0.6438(6) 0.0227(12) Uani 0.50 1 d PU A 1
H36 H 0.9042 0.0084 0.5674 0.027 Uiso 0.50 1 calc PR A 1
C37 C 0.9639(5) -0.0463(3) 0.6792(7) 0.0306(12) Uani 0.50 1 d PU A 1
C38 C 0.9741(6) -0.0680(3) 0.7888(8) 0.0361(13) Uani 0.50 1 d PU A 1
H38 H 1.0142 -0.0970 0.8092 0.043 Uiso 0.50 1 calc PR A 1
C39 C 0.9228(6) -0.0452(3) 0.8669(7) 0.0346(13) Uani 0.50 1 d PU A 1
C40 C 0.8645(5) -0.0029(3) 0.8369(6) 0.0240(12) Uani 0.50 1 d PU A 1
H40 H 0.8294 0.0124 0.8912 0.029 Uiso 0.50 1 calc PR A 1
F3 F 1.0146(3) -0.06790(19) 0.5990(4) 0.0500(10) Uani 0.50 1 d PU A 1
F4 F 0.9329(3) -0.0642(2) 0.9734(4) 0.0535(10) Uani 0.50 1 d PU A 1
C352 C 0.8516(7) 0.0218(4) 0.7583(6) 0.0147(12) Uani 0.50 1 d PU A 2
C362 C 0.8990(6) -0.0081(4) 0.6852(6) 0.0227(12) Uani 0.50 1 d PU A 2
H362 H 0.8932 -0.0011 0.6048 0.027 Uiso 0.50 1 calc PR A 2
C372 C 0.9571(5) -0.0500(3) 0.7361(8) 0.0306(12) Uani 0.50 1 d PU A 2
C382 C 0.9664(6) -0.0586(3) 0.8501(7) 0.0361(13) Uani 0.50 1 d PU A 2
H382 H 1.0044 -0.0865 0.8835 0.043 Uiso 0.50 1 calc PR A 2
C392 C 0.9198(5) -0.0264(3) 0.9180(7) 0.0346(13) Uani 0.50 1 d PU A 2
C402 C 0.8610(5) 0.0124(3) 0.8761(6) 0.0240(12) Uani 0.50 1 d PU A 2
H402 H 0.8275 0.0325 0.9254 0.029 Uiso 0.50 1 calc PR A 2
F32 F 0.9999(3) -0.07913(19) 0.6653(4) 0.0500(10) Uani 0.50 1 d PU A 2
F42 F 0.9330(3) -0.0350(2) 1.0345(4) 0.0535(10) Uani 0.50 1 d PU A 2
C41 C 0.0894(3) 0.08599(15) 0.7125(3) 0.0450(10) Uani 1 1 d . . .
H41A H 0.0317 0.0704 0.6723 0.054 Uiso 1 1 calc R B 1
H41B H 0.1231 0.0583 0.7610 0.054 Uiso 1 1 calc R B 1
Cl3 Cl 0.06254(7) 0.13814(4) 0.79890(8) 0.0464(2) Uani 1 1 d . C .
Cl4 Cl 0.15812(14) 0.10867(7) 0.61141(15) 0.0586(5) Uani 0.70 1 d P C 1
Cl5 Cl 0.0954(3) 0.09033(18) 0.5753(3) 0.0593(11) Uani 0.30 1 d P D 2

loop_
_atom_site_aniso_label
_atom_site_aniso_U_11
_atom_site_aniso_U_22
_atom_site_aniso_U_33
_atom_site_aniso_U_23
_atom_site_aniso_U_13
_atom_site_aniso_U_12
Ti1 0.0183(3) 0.0120(2) 0.0143(2) 0.0005(2) 0.00102(18) -0.0020(2)
Cl1 0.0421(5) 0.0170(3) 0.0167(3) -0.0008(3) -0.0043(3) -0.0064(3)
Cl2 0.0183(3) 0.0212(3) 0.0202(3) -0.0002(3) 0.0043(2) -0.0030(3)
F1 0.0345(11) 0.0274(10) 0.0191(8) 0.0068(7) -0.0006(7) 0.0118(8)
F2 0.0256(10) 0.0382(11) 0.0208(8) 0.0028(7) 0.0097(7) 0.0001(8)
O1 0.0231(11) 0.0118(9) 0.0139(9) -0.0003(7) 0.0035(8) -0.0012(8)
O2 0.0139(10) 0.0141(9) 0.0162(9) 0.0018(7) 0.0013(7) -0.0016(7)
N1 0.0158(12) 0.0151(11) 0.0136(10) 0.0011(9) 0.0018(9) -0.0007(9)
N2 0.0175(12) 0.0163(11) 0.0149(10) 0.0021(9) 0.0008(9) -0.0001(9)
N3 0.0206(12) 0.0147(11) 0.0259(12) 0.0025(10) -0.0043(9) -0.0006(11)
N4 0.0177(12) 0.0154(12) 0.0222(11) -0.0001(9) -0.0002(10) -0.0006(9)
C1 0.0146(13) 0.0122(13) 0.0188(12) -0.0006(11) 0.0024(10) -0.0018(11)
C2 0.0165(14) 0.0150(14) 0.0146(12) 0.0019(10) 0.0030(10) -0.0016(10)
C3 0.0153(14) 0.0178(14) 0.0153(12) 0.0000(10) 0.0047(10) -0.0001(11)
C4 0.0130(14) 0.0162(13) 0.0149(12) 0.0016(10) 0.0031(10) 0.0000(10)
C5 0.0164(14) 0.0161(13) 0.0124(12) 0.0023(10) 0.0012(10) -0.0004(11)
C6 0.0148(14) 0.0145(13) 0.0135(12) 0.0000(10) 0.0013(10) -0.0010(10)
C7 0.0161(14) 0.0173(14) 0.0156(12) 0.0003(10) 0.0022(10) 0.0025(11)
C8 0.0209(15) 0.0230(15) 0.0173(13) -0.0007(11) 0.0036(11) 0.0038(12)
C9 0.0212(16) 0.0300(17) 0.0200(14) -0.0023(12) -0.0027(12) 0.0092(13)
C10 0.0287(17) 0.0177(15) 0.0260(15) -0.0029(12) 0.0130(13) -0.0017(12)
C11 0.0236(15) 0.0157(13) 0.0120(12) -0.0013(10) 0.0029(11) 0.0003(11)
C12 0.0412(19) 0.0216(15) 0.0153(13) -0.0027(12) 0.0003(13) -0.0061(14)
C13 0.0277(17) 0.0185(14) 0.0160(13) -0.0002(11) 0.0044(11) 0.0008(12)
C14 0.0256(16) 0.0221(15) 0.0165(12) 0.0013(11) 0.0060(11) 0.0052(13)
C15 0.0177(14) 0.0145(13) 0.0147(12) 0.0005(10) 0.0019(10) -0.0039(11)
C16 0.0198(14) 0.0149(14) 0.0160(12) -0.0018(10) 0.0026(10) -0.0001(11)
C17 0.0252(16) 0.0151(14) 0.0180(13) 0.0007(11) -0.0026(11) 0.0018(12)
C18 0.0298(17) 0.0195(15) 0.0148(13) 0.0031(11) 0.0040(12) -0.0022(12)
C19 0.0200(15) 0.0235(16) 0.0162(12) -0.0023(11) 0.0068(11) -0.0037(12)
C20 0.0182(15) 0.0200(14) 0.0157(12) 0.0015(11) -0.0020(11) -0.0008(11)
C21 0.0142(13) 0.0147(13) 0.0084(11) -0.0003(9) 0.0000(10) -0.0014(10)
C22 0.0150(14) 0.0156(13) 0.0137(12) -0.0004(10) 0.0016(10) 0.0009(11)
C23 0.0126(13) 0.0215(14) 0.0146(12) -0.0006(11) 0.0044(10) 0.0004(11)
C24 0.0132(14) 0.0211(14) 0.0116(12) 0.0013(10) 0.0011(10) -0.0008(11)
C25 0.0184(14) 0.0153(13) 0.0117(12) 0.0014(10) -0.0007(10) 0.0005(11)
C26 0.0119(13) 0.0145(13) 0.0109(11) -0.0025(10) 0.0000(10) 0.0007(10)
C27 0.0151(14) 0.0257(15) 0.0187(13) 0.0085(11) 0.0036(11) -0.0033(11)
C28 0.0208(16) 0.0291(17) 0.0326(16) 0.0033(13) 0.0035(13) -0.0094(13)
C29 0.0187(16) 0.0337(18) 0.0283(15) 0.0075(13) 0.0083(12) -0.0019(13)
C30 0.0210(17) 0.047(2) 0.0204(14) 0.0142(14) 0.0017(12) -0.0042(14)
C31 0.0129(13) 0.0158(13) 0.0137(12) 0.0001(10) 0.0028(10) 0.0022(10)
C32 0.0164(15) 0.0287(15) 0.0148(12) 0.0014(12) 0.0039(11) 0.0046(12)
C33 0.0260(17) 0.0179(15) 0.0243(14) 0.0014(12) 0.0075(12) 0.0048(12)
C34 0.0151(15) 0.0241(15) 0.0234(14) -0.0017(12) -0.0001(11) 0.0003(12)
C35 0.0158(17) 0.0136(18) 0.016(3) 0.000(2) 0.006(2) 0.0004(14)
C36 0.0223(19) 0.0208(16) 0.024(3) -0.003(2) 0.001(2) 0.0035(15)
C37 0.0263(19) 0.0259(19) 0.039(3) -0.004(2) 0.002(2) 0.0059(15)
C38 0.035(2) 0.031(2) 0.041(3) 0.012(2) 0.002(2) 0.0005(18)
C39 0.030(2) 0.035(2) 0.039(3) 0.0089(19) 0.005(2) 0.0007(19)
C40 0.0192(16) 0.026(2) 0.026(2) 0.0067(18) 0.001(2) 0.0024(18)
F3 0.0430(16) 0.0408(17) 0.064(2) -0.0124(18) -0.0020(17) 0.0191(13)
F4 0.0464(15) 0.060(2) 0.0517(19) 0.0356(15) -0.0015(16) 0.0088(17)
C352 0.0158(17) 0.0136(18) 0.016(3) 0.000(2) 0.006(2) 0.0004(14)
C362 0.0223(19) 0.0208(16) 0.024(3) -0.003(2) 0.001(2) 0.0035(15)
C372 0.0263(19) 0.0259(19) 0.039(3) -0.004(2) 0.002(2) 0.0059(15)
C382 0.035(2) 0.031(2) 0.041(3) 0.012(2) 0.002(2) 0.0005(18)
C392 0.030(2) 0.035(2) 0.039(3) 0.0089(19) 0.005(2) 0.0007(19)
C402 0.0192(16) 0.026(2) 0.026(2) 0.0067(18) 0.001(2) 0.0024(18)
F32 0.0430(16) 0.0408(17) 0.064(2) -0.0124(18) -0.0020(17) 0.0191(13)
F42 0.0464(15) 0.060(2) 0.0517(19) 0.0356(15) -0.0015(16) 0.0088(17)
C41 0.056(3) 0.034(2) 0.047(2) -0.0017(17) 0.016(2) -0.0062(18)
Cl3 0.0547(6) 0.0421(5) 0.0448(5) -0.0038(4) 0.0154(4) 0.0096(5)
Cl4 0.0758(13) 0.0519(10) 0.0573(10) -0.0076(8) 0.0425(9) -0.0076(9)
Cl5 0.067(3) 0.077(3) 0.0356(17) 0.0071(17) 0.0124(18) 0.041(2)

loop_
_atom_type_symbol
_atom_type_description
_atom_type_scat_dispersion_real
_atom_type_scat_dispersion_imag
_atom_type_scat_source
C C 0.0033 0.0016 'International Tables Vol C Tables 4.2.6.8 and 6.1.1.4'
H H 0.0000 0.0000 'International Tables Vol C Tables 4.2.6.8 and 6.1.1.4'
N N 0.0061 0.0033 'International Tables Vol C Tables 4.2.6.8 and 6.1.1.4'
O O 0.0106 0.0060 'International Tables Vol C Tables 4.2.6.8 and 6.1.1.4'
F F 0.0171 0.0103 'International Tables Vol C Tables 4.2.6.8 and 6.1.1.4'
Cl Cl 0.1484 0.1585 'International Tables Vol C Tables 4.2.6.8 and 6.1.1.4'
Ti Ti 0.2776 0.4457 'International Tables Vol C Tables 4.2.6.8 and 6.1.1.4'

loop_
_exptl_crystal_face_index_h
_exptl_crystal_face_index_k
_exptl_crystal_face_index_l
_exptl_crystal_face_perp_dist
1 -5 0 0.0760
-1 5 0 0.0800
-2 -1 2 0.1010
2 1 -2 0.0750
4 1 0 0.0370
-4 -1 0 0.0230
3 5 0 0.0640
-5 1 0 0.0290

loop_
_geom_angle_atom_site_label_1
_geom_angle_atom_site_label_2
_geom_angle_atom_site_label_3
_geom_angle
O2 Ti1 O1 169.59(9)
O2 Ti1 N1 92.78(8)
O1 Ti1 N1 79.19(8)
O2 Ti1 Cl2 92.08(6)
O1 Ti1 Cl2 94.73(7)
N1 Ti1 Cl2 91.62(6)
O2 Ti1 Cl1 93.27(6)
O1 Ti1 Cl1 92.33(6)
N1 Ti1 Cl1 160.58(6)
Cl2 Ti1 Cl1 106.58(3)
O2 Ti1 N3 78.51(8)
O1 Ti1 N3 92.68(9)
N1 Ti1 N3 72.75(8)
Cl2 Ti1 N3 161.13(6)
Cl1 Ti1 N3 90.41(6)
C1 O1 Ti1 144.16(17)
C21 O2 Ti1 144.33(17)
N2 N1 C15 110.1(2)
N2 N1 Ti1 129.59(17)
C15 N1 Ti1 118.89(17)
N1 N2 C2 122.0(2)
N4 N3 C352 114.5(4)
N4 N3 C35 103.6(4)
C352 N3 C35 17.4(4)
N4 N3 Ti1 129.36(19)
C352 N3 Ti1 116.1(4)
C35 N3 Ti1 124.3(4)
N3 N4 C22 121.7(2)
O1 C1 C6 122.0(2)
O1 C1 C2 118.4(2)
C6 C1 C2 119.6(2)
N2 C2 C3 113.9(2)
N2 C2 C1 125.4(2)
C3 C2 C1 120.7(2)
C4 C3 C2 120.5(2)
C4 C3 H3 119.7
C2 C3 H3 119.7
C3 C4 C5 117.5(2)
C3 C4 C7 124.0(2)
C5 C4 C7 118.5(2)
C6 C5 C4 124.6(2)
C6 C5 H5 117.7
C4 C5 H5 117.7
C5 C6 C1 116.7(2)
C5 C6 C11 121.7(2)
C1 C6 C11 121.4(2)
C10 C7 C4 110.4(2)
C10 C7 C9 109.9(2)
C4 C7 C9 108.3(2)
C10 C7 C8 108.0(2)
C4 C7 C8 111.7(2)
C9 C7 C8 108.5(2)
C7 C8 H8A 109.5
C7 C8 H8B 109.5
H8A C8 H8B 109.5
C7 C8 H8C 109.5
H8A C8 H8C 109.5
H8B C8 H8C 109.5
C7 C9 H9A 109.5
C7 C9 H9B 109.5
H9A C9 H9B 109.5
C7 C9 H9C 109.5
H9A C9 H9C 109.5
H9B C9 H9C 109.5
C7 C10 H10A 109.5
C7 C10 H10B 109.5
H10A C10 H10B 109.5
C7 C10 H10C 109.5
H10A C10 H10C 109.5
H10B C10 H10C 109.5
C13 C11 C14 108.5(2)
C13 C11 C6 111.7(2)
C14 C11 C6 107.8(2)
C13 C11 C12 107.0(2)
C14 C11 C12 109.7(2)
C6 C11 C12 112.2(2)
C11 C12 H12A 109.5
C11 C12 H12B 109.5
H12A C12 H12B 109.5
C11 C12 H12C 109.5
H12A C12 H12C 109.5
H12B C12 H12C 109.5
C11 C13 H13A 109.5
C11 C13 H13B 109.5
H13A C13 H13B 109.5
C11 C13 H13C 109.5
H13A C13 H13C 109.5
H13B C13 H13C 109.5
C11 C14 H14A 109.5
C11 C14 H14B 109.5
H14A C14 H14B 109.5
C11 C14 H14C 109.5
H14A C14 H14C 109.5
H14B C14 H14C 109.5
C16 C15 C20 121.7(2)
C16 C15 N1 119.4(2)
C20 C15 N1 118.9(2)
C15 C16 C17 117.1(3)
C15 C16 H16 121.5
C17 C16 H16 121.5
F1 C17 C18 119.1(2)
F1 C17 C16 117.4(3)
C18 C17 C16 123.5(3)
C17 C18 C19 116.9(2)
C17 C18 H18 121.5
C19 C18 H18 121.5
F2 C19 C18 119.0(2)
F2 C19 C20 117.9(3)
C18 C19 C20 123.1(3)
C19 C20 C15 117.6(3)
C19 C20 H20 121.2
C15 C20 H20 121.2
O2 C21 C22 118.8(2)
O2 C21 C26 121.2(2)
C22 C21 C26 120.0(2)
N4 C22 C23 113.7(2)
N4 C22 C21 125.6(2)
C23 C22 C21 120.5(2)
C24 C23 C22 120.8(3)
C24 C23 H23 119.6
C22 C23 H23 119.6
C23 C24 C25 117.6(2)
C23 C24 C27 122.7(2)
C25 C24 C27 119.5(2)
C26 C25 C24 124.4(3)
C26 C25 H25 117.8
C24 C25 H25 117.8
C25 C26 C21 116.6(2)
C25 C26 C31 122.2(2)
C21 C26 C31 121.1(2)
C29 C27 C28 109.1(2)
C29 C27 C30 108.3(2)
C28 C27 C30 109.0(3)
C29 C27 C24 111.8(2)
C28 C27 C24 109.3(2)
C30 C27 C24 109.3(2)
C27 C28 H28A 109.5
C27 C28 H28B 109.5
H28A C28 H28B 109.5
C27 C28 H28C 109.5
H28A C28 H28C 109.5
H28B C28 H28C 109.5
C27 C29 H29A 109.5
C27 C29 H29B 109.5
H29A C29 H29B 109.5
C27 C29 H29C 109.5
H29A C29 H29C 109.5
H29B C29 H29C 109.5
C27 C30 H30A 109.5
C27 C30 H30B 109.5
H30A C30 H30B 109.5
C27 C30 H30C 109.5
H30A C30 H30C 109.5
H30B C30 H30C 109.5
C33 C31 C26 111.7(2)
C33 C31 C34 108.2(2)
C26 C31 C34 111.5(2)
C33 C31 C32 106.7(2)
C26 C31 C32 108.8(2)
C34 C31 C32 109.9(2)
C31 C32 H32A 109.5
C31 C32 H32B 109.5
H32A C32 H32B 109.5
C31 C32 H32C 109.5
H32A C32 H32C 109.5
H32B C32 H32C 109.5
C31 C33 H33A 109.5
C31 C33 H33B 109.5
H33A C33 H33B 109.5
C31 C33 H33C 109.5
H33A C33 H33C 109.5
H33B C33 H33C 109.5
C31 C34 H34A 109.5
C31 C34 H34B 109.5
H34A C34 H34B 109.5
C31 C34 H34C 109.5
H34A C34 H34C 109.5
H34B C34 H34C 109.5
C36 C35 C40 122.3(8)
C36 C35 N3 125.2(7)
C40 C35 N3 112.5(6)
C37 C36 C35 116.4(7)
C37 C36 H36 121.8
C35 C36 H36 121.8
C36 C37 F3 116.7(7)
C36 C37 C38 125.3(8)
F3 C37 C38 118.0(7)
C39 C38 C37 116.4(8)
C39 C38 H38 121.8
C37 C38 H38 121.8
F4 C39 C38 117.8(8)
F4 C39 C40 120.5(8)
C38 C39 C40 121.6(7)
C39 C40 C35 118.0(7)
C39 C40 H40 121.0
C35 C40 H40 121.0
C402 C352 C362 121.6(8)
C402 C352 N3 123.1(6)
C362 C352 N3 115.2(6)
C352 C362 C372 117.4(7)
C352 C362 H362 121.3
C372 C362 H362 121.3
F32 C372 C382 122.4(8)
F32 C372 C362 116.9(7)
C382 C372 C362 120.6(7)
C372 C382 C392 118.9(8)
C372 C382 H382 120.5
C392 C382 H382 120.5
C402 C392 F42 118.4(7)
C402 C392 C382 123.9(7)
F42 C392 C382 117.7(7)
C392 C402 C352 117.3(7)
C392 C402 H402 121.3
C352 C402 H402 121.3
Cl3 C41 Cl4 109.6(2)
Cl3 C41 H41A 109.7
Cl4 C41 H41A 109.7
Cl3 C41 H41B 109.7
Cl4 C41 H41B 109.7
H41A C41 H41B 108.2

loop_
_geom_bond_atom_site_label_1
_geom_bond_atom_site_label_2
_geom_bond_distance
Ti1 O2 1.8498(18)
Ti1 O1 1.8507(19)
Ti1 N1 2.248(2)
Ti1 Cl2 2.2639(8)
Ti1 Cl1 2.2838(8)
Ti1 N3 2.289(2)
F1 C17 1.353(3)
F2 C19 1.355(3)
O1 C1 1.323(3)
O2 C21 1.325(3)
N1 N2 1.276(3)
N1 C15 1.451(3)
N2 C2 1.392(3)
N3 N4 1.272(3)
N3 C352 1.431(10)
N3 C35 1.503(10)
N4 C22 1.390(3)
C1 C6 1.407(4)
C1 C2 1.416(3)
C2 C3 1.404(4)
C3 C4 1.368(4)
C3 H3 0.9500
C4 C5 1.409(3)
C4 C7 1.531(4)
C5 C6 1.385(4)
C5 H5 0.9500
C6 C11 1.539(3)
C7 C10 1.529(4)
C7 C9 1.533(4)
C7 C8 1.536(3)
C8 H8A 0.9800
C8 H8B 0.9800
C8 H8C 0.9800
C9 H9A 0.9800
C9 H9B 0.9800
C9 H9C 0.9800
C10 H10A 0.9800
C10 H10B 0.9800
C10 H10C 0.9800
C11 C13 1.524(4)
C11 C14 1.533(4)
C11 C12 1.541(4)
C12 H12A 0.9800
C12 H12B 0.9800
C12 H12C 0.9800
C13 H13A 0.9800
C13 H13B 0.9800
C13 H13C 0.9800
C14 H14A 0.9800
C14 H14B 0.9800
C14 H14C 0.9800
C15 C16 1.385(4)
C15 C20 1.387(4)
C16 C17 1.385(4)
C16 H16 0.9500
C17 C18 1.367(4)
C18 C19 1.371(4)
C18 H18 0.9500
C19 C20 1.381(4)
C20 H20 0.9500
C21 C22 1.406(4)
C21 C26 1.419(4)
C22 C23 1.405(4)
C23 C24 1.367(4)
C23 H23 0.9500
C24 C25 1.415(4)
C24 C27 1.533(4)
C25 C26 1.381(4)
C25 H25 0.9500
C26 C31 1.534(4)
C27 C29 1.524(4)
C27 C28 1.531(4)
C27 C30 1.532(4)
C28 H28A 0.9800
C28 H28B 0.9800
C28 H28C 0.9800
C29 H29A 0.9800
C29 H29B 0.9800
C29 H29C 0.9800
C30 H30A 0.9800
C30 H30B 0.9800
C30 H30C 0.9800
C31 C33 1.523(4)
C31 C34 1.534(4)
C31 C32 1.544(3)
C32 H32A 0.9800
C32 H32B 0.9800
C32 H32C 0.9800
C33 H33A 0.9800
C33 H33B 0.9800
C33 H33C 0.9800
C34 H34A 0.9800
C34 H34B 0.9800
C34 H34C 0.9800
C35 C36 1.371(10)
C35 C40 1.402(10)
C36 C37 1.353(12)
C36 H36 0.9500
C37 F3 1.381(9)
C37 C38 1.384(10)
C38 C39 1.381(11)
C38 H38 0.9500
C39 F4 1.325(8)
C39 C40 1.383(11)
C40 H40 0.9500
C352 C402 1.387(10)
C352 C362 1.393(10)
C362 C372 1.437(12)
C362 H362 0.9500
C372 F32 1.325(9)
C372 C382 1.340(11)
C382 C392 1.380(12)
C382 H382 0.9500
C392 C402 1.354(10)
C392 F42 1.368(9)
C402 H402 0.9500
C41 Cl3 1.741(4)
C41 Cl4 1.744(4)
C41 H41A 0.9900
C41 H41B 0.9900

loop_
_geom_torsion_atom_site_label_1
_geom_torsion_atom_site_label_2
_geom_torsion_atom_site_label_3
_geom_torsion_atom_site_label_4
_geom_torsion
O2 Ti1 O1 C1 -31.8(7)
N1 Ti1 O1 C1 8.1(3)
Cl2 Ti1 O1 C1 98.9(3)
Cl1 Ti1 O1 C1 -154.3(3)
N3 Ti1 O1 C1 -63.7(3)
O1 Ti1 O2 C21 -37.9(6)
N1 Ti1 O2 C21 -77.0(3)
Cl2 Ti1 O2 C21 -168.7(3)
Cl1 Ti1 O2 C21 84.5(3)
N3 Ti1 O2 C21 -5.2(3)
O2 Ti1 N1 N2 161.2(2)
O1 Ti1 N1 N2 -12.2(2)
Cl2 Ti1 N1 N2 -106.7(2)
Cl1 Ti1 N1 N2 53.2(3)
N3 Ti1 N1 N2 84.1(2)
O2 Ti1 N1 C15 -3.89(19)
O1 Ti1 N1 C15 -177.2(2)
Cl2 Ti1 N1 C15 88.27(18)
Cl1 Ti1 N1 C15 -111.9(2)
N3 Ti1 N1 C15 -80.96(19)
C15 N1 N2 C2 176.9(2)
Ti1 N1 N2 C2 10.8(4)
O2 Ti1 N3 N4 -9.2(2)
O1 Ti1 N3 N4 165.2(2)
N1 Ti1 N3 N4 87.4(2)
Cl2 Ti1 N3 N4 52.1(4)
Cl1 Ti1 N3 N4 -102.4(2)
O2 Ti1 N3 C352 174.7(4)
O1 Ti1 N3 C352 -10.9(4)
N1 Ti1 N3 C352 -88.7(4)
Cl2 Ti1 N3 C352 -124.0(4)
Cl1 Ti1 N3 C352 81.4(4)
O2 Ti1 N3 C35 -167.6(4)
O1 Ti1 N3 C35 6.8(4)
N1 Ti1 N3 C35 -71.0(4)
Cl2 Ti1 N3 C35 -106.3(4)
Cl1 Ti1 N3 C35 99.1(4)
C352 N3 N4 C22 -170.4(4)
C35 N3 N4 C22 175.2(4)
Ti1 N3 N4 C22 13.4(4)
Ti1 O1 C1 C6 177.3(2)
Ti1 O1 C1 C2 -1.9(4)
N1 N2 C2 C3 -179.8(2)
N1 N2 C2 C1 0.1(4)
O1 C1 C2 N2 -5.7(4)
C6 C1 C2 N2 175.1(3)
O1 C1 C2 C3 174.2(2)
C6 C1 C2 C3 -5.0(4)
N2 C2 C3 C4 179.5(2)
C1 C2 C3 C4 -0.4(4)
C2 C3 C4 C5 4.1(4)
C2 C3 C4 C7 -174.4(2)
C3 C4 C5 C6 -2.7(4)
C7 C4 C5 C6 175.9(3)
C4 C5 C6 C1 -2.5(4)
C4 C5 C6 C11 173.8(3)
O1 C1 C6 C5 -173.0(2)
C2 C1 C6 C5 6.2(4)
O1 C1 C6 C11 10.7(4)
C2 C1 C6 C11 -170.1(2)
C3 C4 C7 C10 -124.2(3)
C5 C4 C7 C10 57.3(3)
C3 C4 C7 C9 115.4(3)
C5 C4 C7 C9 -63.1(3)
C3 C4 C7 C8 -4.1(4)
C5 C4 C7 C8 177.5(2)
C5 C6 C11 C13 5.5(4)
C1 C6 C11 C13 -178.4(2)
C5 C6 C11 C14 -113.6(3)
C1 C6 C11 C14 62.6(3)
C5 C6 C11 C12 125.6(3)
C1 C6 C11 C12 -58.3(3)
N2 N1 C15 C16 139.7(3)
Ti1 N1 C15 C16 -52.5(3)
N2 N1 C15 C20 -42.6(3)
Ti1 N1 C15 C20 125.2(2)
C20 C15 C16 C17 -0.5(4)
N1 C15 C16 C17 177.2(2)
C15 C16 C17 F1 179.4(2)
C15 C16 C17 C18 -0.5(4)
F1 C17 C18 C19 -179.5(2)
C16 C17 C18 C19 0.4(4)
C17 C18 C19 F2 -179.0(2)
C17 C18 C19 C20 0.6(4)
F2 C19 C20 C15 178.2(2)
C18 C19 C20 C15 -1.5(4)
C16 C15 C20 C19 1.4(4)
N1 C15 C20 C19 -176.3(2)
Ti1 O2 C21 C22 13.6(4)
Ti1 O2 C21 C26 -164.7(2)
N3 N4 C22 C23 171.1(2)
N3 N4 C22 C21 -3.6(4)
O2 C21 C22 N4 -8.8(4)
C26 C21 C22 N4 169.5(2)
O2 C21 C22 C23 176.9(2)
C26 C21 C22 C23 -4.8(4)
N4 C22 C23 C24 -172.3(2)
C21 C22 C23 C24 2.7(4)
C22 C23 C24 C25 0.3(4)
C22 C23 C24 C27 176.2(2)
C23 C24 C25 C26 -1.1(4)
C27 C24 C25 C26 -177.2(2)
C24 C25 C26 C21 -1.0(4)
C24 C25 C26 C31 175.5(2)
O2 C21 C26 C25 -177.8(2)
C22 C21 C26 C25 3.9(3)
O2 C21 C26 C31 5.7(4)
C22 C21 C26 C31 -172.6(2)
C23 C24 C27 C29 6.0(4)
C25 C24 C27 C29 -178.2(2)
C23 C24 C27 C28 -114.9(3)
C25 C24 C27 C28 61.0(3)
C23 C24 C27 C30 125.8(3)
C25 C24 C27 C30 -58.3(3)
C25 C26 C31 C33 1.4(3)
C21 C26 C31 C33 177.7(2)
C25 C26 C31 C34 122.5(3)
C21 C26 C31 C34 -61.2(3)
C25 C26 C31 C32 -116.1(3)
C21 C26 C31 C32 60.2(3)
N4 N3 C35 C36 -38.0(10)
C352 N3 C35 C36 -169(3)
Ti1 N3 C35 C36 125.0(8)
N4 N3 C35 C40 142.1(6)
C352 N3 C35 C40 11.4(19)
Ti1 N3 C35 C40 -55.0(8)
C40 C35 C36 C37 -0.2(14)
N3 C35 C36 C37 179.9(7)
C35 C36 C37 F3 -179.5(8)
C35 C36 C37 C38 -0.1(13)
C36 C37 C38 C39 0.2(12)
F3 C37 C38 C39 179.6(7)
C37 C38 C39 F4 -178.3(7)
C37 C38 C39 C40 0.0(12)
F4 C39 C40 C35 178.0(8)
C38 C39 C40 C35 -0.2(12)
C36 C35 C40 C39 0.3(13)
N3 C35 C40 C39 -179.8(7)
N4 N3 C352 C402 128.5(8)
C35 N3 C352 C402 -177(3)
Ti1 N3 C352 C402 -54.7(10)
N4 N3 C352 C362 -51.3(9)
C35 N3 C352 C362 2.8(19)
Ti1 N3 C352 C362 125.4(7)
C402 C352 C362 C372 1.1(14)
N3 C352 C362 C372 -179.0(7)
C352 C362 C372 F32 178.2(8)
C352 C362 C372 C382 -1.6(13)
F32 C372 C382 C392 179.8(7)
C362 C372 C382 C392 -0.5(12)
C372 C382 C392 C402 3.2(13)
C372 C382 C392 F42 -177.8(7)
F42 C392 C402 C352 177.4(7)
C382 C392 C402 C352 -3.6(13)
C362 C352 C402 C392 1.3(13)
N3 C352 C402 C392 -178.5(7)
